data_2007508
loop_
_publ_author_name
'TranQui, Duc'
'Fresneau, Pierre'
'Cussac, Max'

_publ_section_title
;(<i>Z</i>)-5-(1-Methoxy-2-naphthylmethylene)-4-oxo-2-thioxo-1,3-thiazolidine-3-acetic
 Acid Dimethyl Sulfoxide Solvate
;
_journal_issue 8
_journal_name_full 'Acta Crystallographica Section C'
_journal_page_first 1152
_journal_page_last 1154
_journal_paper_doi 10.1107/S0108270198003096
_journal_volume 54
_journal_year 1998
_chemical_formula_moiety 'C17 H13 N O4 S2, C2 H6 O S'
_chemical_formula_sum 'C19 H19 N O5 S3'
_chemical_formula_weight 437.53
_chemical_name_systematic
;
 ?
;
_space_group_IT_number 15
_symmetry_cell_setting monoclinic
_symmetry_space_group_name_Hall '-C 2yc'
_symmetry_space_group_name_H-M 'C 1 2/c 1'
_audit_creation_method SHELXL
_cell_angle_alpha 90.00
_cell_angle_beta 98.57(5)
_cell_angle_gamma 90.00
_cell_formula_units_Z 8
_cell_length_a 34.201(5)
_cell_length_b 5.219(2)
_cell_length_c 23.179(4)
_cell_measurement_reflns_used 25
_cell_measurement_temperature 293(2)
_cell_measurement_theta_max 20.7
_cell_measurement_theta_min 8.2
_cell_volume 4091.1(19)
_computing_cell_refinement 'CAD-4 Software'
_computing_data_collection 'CAD-4 Software (Enraf-Nonius, 1989)'
_computing_data_reduction 'CAD-4 Software'
_computing_molecular_graphics 'Xtal_GX (Hall & du Boulay, 1995) and PLUTON92 (Spek, 1992)'
_computing_structure_refinement 'SHELXL93 (Sheldrick, 1993)'
_computing_structure_solution 'SHELXS86 (Sheldrick, 1990)'
_diffrn_ambient_temperature 293(2)
_diffrn_measurement_device 'Enraf Nonius CAD-4'
_diffrn_measurement_method 2\q/\w
_diffrn_radiation_monochromator graphite
_diffrn_radiation_source 'fine-focus sealed tube'
_diffrn_radiation_type MoK\a
_diffrn_radiation_wavelength 0.71073
_diffrn_reflns_av_R_equivalents 0.000
_diffrn_reflns_av_sigmaI/netI 0.015
_diffrn_reflns_limit_h_max 38
_diffrn_reflns_limit_h_min -38
_diffrn_reflns_limit_k_max 6
_diffrn_reflns_limit_k_min 0
_diffrn_reflns_limit_l_max 26
_diffrn_reflns_limit_l_min 0
_diffrn_reflns_number 3603
_diffrn_reflns_theta_max 24.98
_diffrn_reflns_theta_min 1.20
_diffrn_standards_decay_% 4
_diffrn_standards_interval_count 100
_diffrn_standards_interval_time 120
_diffrn_standards_number 3
_exptl_absorpt_coefficient_mu 0.393
_exptl_absorpt_correction_type none
_exptl_crystal_colour colourless
_exptl_crystal_density_diffrn 1.421
_exptl_crystal_density_method none
_exptl_crystal_description prismatic
_exptl_crystal_F_000 1824
_exptl_crystal_size_max 0.26
_exptl_crystal_size_mid 0.16
_exptl_crystal_size_min 0.12
_refine_diff_density_max .311
_refine_diff_density_min -.291
_refine_ls_extinction_method none
_refine_ls_goodness_of_fit_all 1.128
_refine_ls_goodness_of_fit_obs 1.159
_refine_ls_hydrogen_treatment 'H atoms riding'
_refine_ls_matrix_type full
_refine_ls_number_parameters 259
_refine_ls_number_reflns 3285
_refine_ls_number_restraints 178
_refine_ls_restrained_S_all 1.108
_refine_ls_restrained_S_obs 1.137
_refine_ls_R_factor_all 0.055
_refine_ls_R_factor_gt 0.054
_refine_ls_shift/esd_max 0.053
_refine_ls_shift/esd_mean 0.007
_refine_ls_structure_factor_coef Fsqd
_refine_ls_weighting_details 'w = 1/[\s^2^(Fo^2^)+(0.0808P)^2^] where P = (Fo^2^+2Fc^2^)/3'
_refine_ls_weighting_scheme calc
_refine_ls_wR_factor_all 0.121
_refine_ls_wR_factor_obs .118
_reflns_number_observed 3285
_reflns_number_total 3603
_reflns_observed_criterion I>2\s(I)
_cod_data_source_file cf1236.cif
_cod_data_source_block cus2to
_cod_depositor_comments
;
The following automatic conversions were performed:
'_symmetry_cell_setting' value 'Monoclinic' changed to 'monoclinic'
according to '/home/saulius/struct/CIF-dictionaries/cif_core.dic'
dictionary named 'cif_core.dic' version 2.4.1 from 2010-06-29.

Automatic conversion script
Id: cif_fix_enum 1527 2010-12-29 10:47:43Z saulius 

The following automatic conversions were performed:

'_refine_ls_weighting_scheme' value 'calc w =
1/[\s^2^(Fo^2^)+(0.0808P)^2^] where P = (Fo^2^+2Fc^2^)/3' was changed
to 'calc'. New tag '_refine_ls_weighting_details' was created. The
value of the new tag was set to 'w = 1/[\s^2^(Fo^2^)+(0.0808P)^2^]
where P = (Fo^2^+2Fc^2^)/3'.

Automatic conversion script
Id: cif_fix_values 3143 2015-03-26 13:38:13Z robertas 
;
_cod_original_cell_volume 4091.1(18)
_cod_original_sg_symbol_H-M 'C 2/c'
_cod_database_code 2007508

loop_
_symmetry_equiv_pos_as_xyz
'x, y, z'
'-x, y, -z+1/2'
'x+1/2, y+1/2, z'
'-x+1/2, y+1/2, -z+1/2'
'-x, -y, -z'
'x, -y, z-1/2'
'-x+1/2, -y+1/2, -z'
'x+1/2, -y+1/2, z-1/2'

loop_
_atom_site_aniso_label
_atom_site_aniso_U_11
_atom_site_aniso_U_22
_atom_site_aniso_U_33
_atom_site_aniso_U_12
_atom_site_aniso_U_13
_atom_site_aniso_U_23
S1 .0485(2) .0789(3) .0579(3) -.0074(2) .0022(2) -.0004(2)
S2 .0717(3) .1104(5) .0661(3) -.0009(3) -.0074(2) .0146(3)
N .0384(6) .0596(7) .0538(6) -.0028(5) .0081(5) -.0098(5)
O1 .0455(6) .0764(8) .0767(7) -.0049(5) -.0075(5) -.0023(6)
O2 .0859(9) .0461(6) .1068(10) -.0044(6) .0455(8) -.0092(6)
O3 .0900(10) .0551(7) .1552(15) -.0072(7) .0761(10) -.0049(8)
O4 .0567(6) .0780(8) .0605(6) .0145(6) -.0002(5) -.0100(6)
C1 .0530(8) .0642(9) .0513(7) .0023(7) .0191(6) -.0017(6)
C2 .0437(7) .0611(9) .0533(7) .0048(6) .0083(6) -.0089(6)
C3 .0415(7) .0561(8) .0536(8) .0076(6) .0049(6) -.0097(6)
C4 .0471(8) .0587(9) .0782(10) -.0051(7) .0139(7) .0092(8)
C5 .0466(8) .0598(9) .0682(9) -.0027(6) .0197(7) -.0045(7)
C6 .0377(7) .0627(9) .0564(8) .0095(6) .0017(6) -.0135(6)
C7 .0395(7) .0563(8) .0525(7) .0042(6) .0093(5) -.0007(6)
C8 .0557(8) .0620(9) .0581(8) .0125(7) .0086(7) .0103(7)
C9 .0502(8) .0760(11) .0644(9) .0072(7) .0018(7) -.0056(8)
C10 .0639(9) .0620(9) .0545(8) .0134(7) .0256(7) .0058(7)
C11 .0756(12) .0762(12) .0823(12) .0115(9) .0324(10) -.0003(9)
C12 .106(2) .0849(14) .0948(15) .0241(13) .0485(14) .0242(12)
C13 .106(2) .104(2) .0681(11) .0388(14) .0245(11) .0184(11)
C14 .0796(12) .0863(12) .0607(9) .0167(10) .0224(8) .0016(9)
C15 .0669(9) .0672(9) .0370(6) .0180(7) .0138(6) .0008(6)
C16 .0477(8) .0601(9) .0647(9) .0172(6) .0132(7) -.0069(7)
C17 .0597(10) .0960(14) .0719(11) .0111(9) -.0019(8) -.0086(10)
S3 .0671(3) .0479(3) .0822(3) -.0028(2) .0268(2) .0014(2)
C18 .0730(11) .0753(11) .0588(9) -.0218(9) .0040(8) .0023(8)
O5 .0755(8) .0401(6) .1304(12) -.0051(5) .0409(8) -.0022(6)
C19 .0904(13) .0518(9) .0787(11) .0003(9) -.0042(10) .0080(8)

loop_
_atom_site_label
_atom_site_fract_x
_atom_site_fract_y
_atom_site_fract_z
_atom_site_U_iso_or_equiv
_atom_site_thermal_displace_type
_atom_site_calc_flag
_atom_site_refinement_flags
_atom_site_occupancy
_atom_site_disorder_group
_atom_site_type_symbol
S1 .306774(11) 1.04395(9) .27124(2) .0624(2) Uani d U 1 . S
S2 .29571(2) 1.38302(13) .16799(2) .0845(2) Uani d U 1 . S
N .35885(3) 1.3755(2) .25170(5) .0505(3) Uani d U 1 . N
O1 .40926(3) 1.3150(3) .32631(5) .0679(3) Uani d U 1 . O
O2 .41202(4) 1.1695(2) .18918(6) .0764(4) Uani d U 1 . O
O3 .43621(5) 1.5513(3) .17249(9) .0942(5) Uani d U 1 . O
H3 .4488(5) 1.4707(11) .1511(9) .097(2) Uiso calc R 1 . H
O4 .39911(3) .6957(3) .47197(5) .0660(3) Uani d U 1 . O
C1 .32200(4) 1.2841(3) .22762(6) .0550(4) Uani d U 1 . C
C2 .37687(4) 1.2576(3) .30293(6) .0526(3) Uani d U 1 . C
C3 .35007(4) 1.0596(3) .32089(6) .0507(3) Uani d U 1 . C
C4 .38187(5) 1.5459(3) .22196(8) .0609(4) Uani d U 1 . C
H4A .39565(5) 1.6666(3) .24965(8) .097(2) Uiso calc R 1 . H
H4B .36449(5) 1.6423(3) .19289(8) .097(2) Uiso calc R 1 . H
C5 .41159(4) 1.3994(3) .19261(7) .0571(4) Uani d U 1 . C
C6 .36177(4) .9207(3) .36962(6) .0528(4) Uani d U 1 . C
H6 .38659(4) .9653(3) .38913(6) .059(2) Uiso calc R 1 . H
C7 .34286(4) .7162(3) .39697(6) .0492(3) Uani d DU 1 . C
C8 .30526(5) .6241(3) .37462(7) .0586(4) Uani d DU 1 . C
H8 .29161(5) .6988(3) .34113(7) .059(2) Uiso calc R 1 . H
C9 .28774(5) .4252(4) .40078(7) .0642(4) Uani d DU 1 . C
H9 .26307(5) .3642(4) .38415(7) .059(2) Uiso calc R 1 . H
C10 .30708(5) .3163(3) .45203(7) .0584(4) Uani d DU 1 . C
C11 .29116(6) .1148(4) .48102(9) .0759(5) Uani d DU 1 . C
H11 .26677(6) .0474(4) .46498(9) .059(2) Uiso calc R 1 . H
C12 .31006(8) .0141(5) .53178(10) .0917(7) Uani d DU 1 . C
H12 .29881(8) -.1208(5) .54973(10) .059(2) Uiso calc R 1 . H
C13 .34628(8) .1145(5) .55652(9) .0916(7) Uani d DU 1 . C
H13 .35907(8) .0487(5) .59161(9) .059(2) Uiso calc R 1 . H
C14 .36327(6) .3092(4) .52965(8) .0743(5) Uani d DU 1 . C
H14 .38752(6) .3746(4) .54683(8) .059(2) Uiso calc R 1 . H
C15 .34479(5) .4124(3) .47658(6) .0564(4) Uani d DU 1 . C
C16 .36210(4) .6084(3) .44781(7) .0570(4) Uani d DU 1 . C
C17 .43117(5) .5509(5) .45540(9) .0771(5) Uani d U 1 . C
H17A .45509(10) .592(2) .4809(4) .097(2) Uiso calc R 1 . H
H17B .4342(3) .592(2) .4160(2) .097(2) Uiso calc R 1 . H
H17C .4257(2) .3713(5) .4582(6) .097(2) Uiso calc R 1 . H
S3 .505164(13) 1.11377(8) .10641(2) .0642(2) Uani d U 1 . S
C18 .51288(6) .9574(4) .17423(7) .0696(5) Uani d U 1 . C
H18A .48904(15) .963(3) .1914(3) .097(2) Uiso calc R 1 . H
H18B .5338(3) 1.0414(18) .1995(2) .097(2) Uiso calc R 1 . H
H18C .5200(4) .7821(9) .16882(11) .097(2) Uiso calc R 1 . H
O5 .49124(4) 1.3799(2) .11761(7) .0794(4) Uani d U 1 . O
C19 .46243(6) .9469(3) .07568(9) .0753(5) Uani d U 1 . C
H19A .46869(11) .7690(6) .0718(6) .097(2) Uiso calc R 1 . H
H19B .4528(2) 1.0167(18) .0379(3) .097(2) Uiso calc R 1 . H
H19C .4425(2) .964(2) .1005(3) .097(2) Uiso calc R 1 . H

loop_
_atom_type_symbol
_atom_type_description
_atom_type_scat_dispersion_real
_atom_type_scat_dispersion_imag
_atom_type_scat_source
C C .0033 .0016 'International Tables Vol C Tables 4.2.6.8 and 6.1.1.4'
S S .1246 .1234 'International Tables Vol C Tables 4.2.6.8 and 6.1.1.4'
H H .0000 .0000 'International Tables Vol C Tables 4.2.6.8 and 6.1.1.4'
N N .0061 .0033 'International Tables Vol C Tables 4.2.6.8 and 6.1.1.4'
O O .0106 .0060 'International Tables Vol C Tables 4.2.6.8 and 6.1.1.4'

loop_
_geom_angle_atom_site_label_1
_geom_angle_atom_site_label_2
_geom_angle_atom_site_label_3
_geom_angle
_geom_angle_publ_flag
C1 S1 C3 92.96(8) y
C1 N C2 116.78(13) y
C1 N C4 123.57(13) y
C2 N C4 118.61(12) y
C5 O3 H3 109.47(10) ?
C16 O4 C17 114.16(13) ?
N C1 S2 126.24(13) y
N C1 S1 110.34(11) y
S2 C1 S1 123.42(10) y
O1 C2 N 122.4(2) y
O1 C2 C3 128.12(15) y
N C2 C3 109.46(12) y
C6 C3 C2 119.36(13) y
C6 C3 S1 130.21(13) y
C2 C3 S1 110.42(11) y
N C4 C5 110.93(14) y
N C4 H4A 109.46(9) ?
C5 C4 H4A 109.45(9) ?
N C4 H4B 109.45(8) ?
C5 C4 H4B 109.45(9) ?
H4A C4 H4B 108.0 ?
O2 C5 O3 125.0(2) y
O2 C5 C4 123.35(15) y
O3 C5 C4 111.69(14) y
C3 C6 C7 131.89(14) y
C3 C6 H6 114.06(10) ?
C7 C6 H6 114.05(8) ?
C16 C7 C8 118.10(15) ?
C16 C7 C6 119.24(13) ?
C8 C7 C6 122.64(13) ?
C9 C8 C7 122.03(14) ?
C9 C8 H8 118.98(10) ?
C7 C8 H8 118.98(9) ?
C8 C9 C10 119.9(2) ?
C8 C9 H9 120.04(10) ?
C10 C9 H9 120.04(11) ?
C9 C10 C11 123.1(2) ?
C9 C10 C15 119.0(2) ?
C11 C10 C15 117.9(2) ?
C12 C11 C10 122.4(2) ?
C12 C11 H11 118.8(2) ?
C10 C11 H11 118.80(12) ?
C11 C12 C13 119.4(2) ?
C11 C12 H12 120.29(15) ?
C13 C12 H12 120.29(13) ?
C14 C13 C12 120.4(2) ?
C14 C13 H13 119.78(13) ?
C12 C13 H13 119.78(13) ?
C13 C14 C15 121.2(2) ?
C13 C14 H14 119.39(14) ?
C15 C14 H14 119.39(12) ?
C16 C15 C14 122.0(2) ?
C16 C15 C10 119.35(14) ?
C14 C15 C10 118.6(2) ?
C7 C16 O4 120.2(2) ?
C7 C16 C15 121.50(14) ?
O4 C16 C15 118.33(14) ?
O4 C17 H17A 109.47(9) ?
O4 C17 H17B 109.47(10) ?
H17A C17 H17B 109.5 ?
O4 C17 H17C 109.47(11) ?
H17A C17 H17C 109.5 ?
H17B C17 H17C 109.5 ?
O5 S3 C18 106.50(10) ?
O5 S3 C19 105.18(9) ?
C18 S3 C19 97.90(10) ?
S3 C18 H18A 109.47(8) ?
S3 C18 H18B 109.47(7) ?
H18A C18 H18B 109.5 ?
S3 C18 H18C 109.47(7) ?
H18A C18 H18C 109.5 ?
H18B C18 H18C 109.5 ?
S3 C19 H19A 109.47(7) ?
S3 C19 H19B 109.47(8) ?
H19A C19 H19B 109.5 ?
S3 C19 H19C 109.47(8) ?
H19A C19 H19C 109.5 ?
H19B C19 H19C 109.5 ?

loop_
_geom_bond_atom_site_label_1
_geom_bond_atom_site_label_2
_geom_bond_site_symmetry_2
_geom_bond_distance
_geom_bond_publ_flag
S1 C1 . 1.738(2) y
S1 C3 . 1.736(2) y
S2 C1 . 1.617(2) y
N C1 . 1.385(2) y
N C2 . 1.397(2) y
N C4 . 1.431(2) y
O1 C2 . 1.197(2) y
O2 C5 . 1.203(2) y
O3 C5 . 1.293(2) y
O3 H3 . .82 ?
O4 C16 . 1.383(2) ?
O4 C17 . 1.430(2) ?
C2 C3 . 1.482(2) y
C3 C6 . 1.352(2) y
C4 C5 . 1.513(2) y
C4 H4A . .97 ?
C4 H4B . .97 ?
C6 C7 . 1.443(2) y
C6 H6 . .93 ?
C7 C16 . 1.381(2) ?
C7 C8 . 1.398(2) ?
C8 C9 . 1.383(2) ?
C8 H8 . .93 ?
C9 C10 . 1.392(2) ?
C9 H9 . .93 ?
C10 C11 . 1.401(3) ?
C10 C15 . 1.421(3) ?
C11 C12 . 1.361(3) ?
C11 H11 . .93 ?
C12 C13 . 1.388(3) ?
C12 H12 . .93 ?
C13 C14 . 1.366(3) ?
C13 H13 . .93 ?
C14 C15 . 1.404(2) ?
C14 H14 . .93 ?
C15 C16 . 1.400(2) ?
C17 H17A . .96 ?
C17 H17B . .96 ?
C17 H17C . .96 ?
S3 O5 . 1.5033(13) ?
S3 C18 . 1.756(2) ?
S3 C19 . 1.758(2) ?
C18 H18A . .96 ?
C18 H18B . .96 ?
C18 H18C . .96 ?
C19 H19A . .96 ?
C19 H19B . .96 ?
C19 H19C . .96 ?

loop_
_cod_related_entry_id
_cod_related_entry_database
_cod_related_entry_code
1 ChemSpider 30652204
